data_7039436
loop_
_publ_author_name
'Duan, Yu-Lai'
'He, Jia-Xuan'
'Wang, Wei'
'Zhou, Jing-Jing'
'Huang, Yong'
'Yang, Ying'

_publ_section_title
;
 Synthesis and characterization of dinuclear rare-earth complexes
 supported by amine-bridged bis(phenolate) ligands and their catalytic
 activity for the ring-opening polymerization of l-lactide.
;
_journal_issue 26
_journal_name_full 'Dalton transactions (Cambridge, England : 2003)'
_journal_page_first 10807
_journal_page_last 10820
_journal_paper_doi 10.1039/c6dt01486k
_journal_volume 45
_journal_year 2016
_chemical_formula_moiety 'C80 H124 N2 O12 Y2, 2(C Cl2)'
_chemical_formula_sum 'C82 H124 Cl4 N2 O12 Y2'
_chemical_formula_weight 1649.45
_chemical_name_systematic
; 
 ? 
;
_space_group_IT_number 14
_symmetry_cell_setting monoclinic
_symmetry_space_group_name_Hall '-P 2ybc'
_symmetry_space_group_name_H-M 'P 1 21/c 1'
_atom_sites_solution_hydrogens geom
_atom_sites_solution_primary direct
_atom_sites_solution_secondary difmap
_audit_creation_method SHELXL-97
_audit_update_record
;
2016-04-01 deposited with the CCDC.
2016-06-02 downloaded from the CCDC.
;
_cell_angle_alpha 90.00
_cell_angle_beta 107.270(4)
_cell_angle_gamma 90.00
_cell_formula_units_Z 2
_cell_length_a 15.6275(7)
_cell_length_b 16.6149(5)
_cell_length_c 17.9820(6)
_cell_measurement_reflns_used 3372
_cell_measurement_temperature 293(2)
_cell_measurement_theta_max 25.0340
_cell_measurement_theta_min 3.7570
_cell_volume 4458.5(3)
_computing_cell_refinement 'Bruker XSCANS'
_computing_data_collection 'Bruker XSCANS'
_computing_data_reduction 'Bruker SHELXTL'
_computing_molecular_graphics 'Bruker SHELXTL'
_computing_publication_material 'Bruker SHELXTL'
_computing_structure_refinement 'SHELXL-97 (Sheldrick, 1997)'
_computing_structure_solution 'SHELXS-97 (Sheldrick, 1990)'
_diffrn_ambient_temperature 293(2)
_diffrn_measured_fraction_theta_full 0.997
_diffrn_measured_fraction_theta_max 0.997
_diffrn_measurement_device_type 'SuperNova, Dual, Cu at zero, Eos'
_diffrn_measurement_method '\w scans'
_diffrn_radiation_monochromator graphite
_diffrn_radiation_source 'fine-focus sealed tube'
_diffrn_radiation_type MoK\a
_diffrn_radiation_wavelength 0.71073
_diffrn_reflns_av_R_equivalents 0.0475
_diffrn_reflns_av_sigmaI/netI 0.0739
_diffrn_reflns_limit_h_max 18
_diffrn_reflns_limit_h_min -18
_diffrn_reflns_limit_k_max 19
_diffrn_reflns_limit_k_min -12
_diffrn_reflns_limit_l_max 21
_diffrn_reflns_limit_l_min -17
_diffrn_reflns_number 18601
_diffrn_reflns_theta_full 25.00
_diffrn_reflns_theta_max 25.00
_diffrn_reflns_theta_min 3.28
_exptl_absorpt_coefficient_mu 1.470
_exptl_absorpt_correction_T_max 1.00000
_exptl_absorpt_correction_T_min 0.81544
_exptl_absorpt_correction_type multi-scan
_exptl_crystal_colour colorless
_exptl_crystal_density_diffrn 1.229
_exptl_crystal_density_method 'not measured'
_exptl_crystal_description block
_exptl_crystal_F_000 1744
_exptl_crystal_size_max 0.16
_exptl_crystal_size_mid 0.12
_exptl_crystal_size_min 0.08
_refine_diff_density_max 1.104
_refine_diff_density_min -1.142
_refine_diff_density_rms 0.101
_refine_ls_extinction_method none
_refine_ls_goodness_of_fit_ref 1.002
_refine_ls_hydrogen_treatment mixed
_refine_ls_matrix_type full
_refine_ls_number_parameters 505
_refine_ls_number_reflns 7817
_refine_ls_number_restraints 979
_refine_ls_restrained_S_all 1.021
_refine_ls_R_factor_all 0.0990
_refine_ls_R_factor_gt 0.0685
_refine_ls_shift/su_max 0.000
_refine_ls_shift/su_mean 0.000
_refine_ls_structure_factor_coef Fsqd
_refine_ls_weighting_details 'calc w=1/[\s^2^(Fo^2^)+(0.0600P)^2^+20.0000P] where P=(Fo^2^+2Fc^2^)/3'
_refine_ls_weighting_scheme calc
_refine_ls_wR_factor_gt 0.1591
_refine_ls_wR_factor_ref 0.1712
_reflns_number_gt 5662
_reflns_number_total 7817
_reflns_threshold_expression >2sigma(I)
_cod_data_source_file c6dt01486k1.cif
_cod_data_source_block hy123
_cod_depositor_comments
;
The following automatic conversions were performed:

'_symmetry_cell_setting' value 'Monoclinic' changed to 'monoclinic'
according to
/usr/data/users/saulius/crontab/automatic-downloads/rss-feeds/RSC/lib/dictionaries/cif_core.dic
dictionary named 'cif_core.dic' version 2.4.2 from 2011-04-26.

Automatic conversion script
Id: cif_fix_values 4268 2015-11-12 08:31:59Z antanas 

 Adding full bibliography for 7039431--7039442.cif.
;
_cod_original_sg_symbol_H-M 'P 21/c'
_cod_database_code 7039436

loop_
_symmetry_equiv_pos_as_xyz
'x, y, z'
'-x, y+1/2, -z+1/2'
'-x, -y, -z'
'x, -y-1/2, z-1/2'

loop_
_atom_site_label
_atom_site_type_symbol
_atom_site_fract_x
_atom_site_fract_y
_atom_site_fract_z
_atom_site_U_iso_or_equiv
_atom_site_adp_type
_atom_site_occupancy
_atom_site_symmetry_multiplicity
_atom_site_calc_flag
_atom_site_refinement_flags
_atom_site_disorder_assembly
_atom_site_disorder_group
Y1 Y 0.13401(3) 0.44275(3) 0.11994(3) 0.01987(15) Uani 1 1 d . . .
O1 O 0.2187(2) 0.3422(2) 0.17259(19) 0.0252(8) Uani 1 1 d . . .
O2 O 0.2271(2) 0.5276(2) 0.0993(2) 0.0286(9) Uani 1 1 d . . .
O3 O 0.0162(2) 0.4171(2) 0.00913(19) 0.0238(8) Uani 1 1 d . . .
O4 O -0.0301(2) 0.4532(2) -0.11647(19) 0.0252(8) Uani 1 1 d . . .
O5 O 0.0245(2) 0.3676(2) 0.1673(2) 0.0328(9) Uani 1 1 d . . .
O6 O 0.1712(3) 0.4903(2) 0.2535(2) 0.0363(10) Uani 1 1 d . . .
N1 N 0.1817(3) 0.3811(2) 0.0095(2) 0.0198(9) Uani 1 1 d . . .
C1 C 0.2622(3) 0.2782(3) 0.1574(3) 0.0214(10) Uani 1 1 d U . .
C2 C 0.3298(3) 0.2375(3) 0.2162(3) 0.0215(10) Uani 1 1 d U . .
C3 C 0.3732(4) 0.1720(3) 0.1931(3) 0.0260(10) Uani 1 1 d U . .
H3A H 0.4164 0.1445 0.2315 0.031 Uiso 1 1 calc R . .
C4 C 0.3556(4) 0.1458(3) 0.1167(3) 0.0255(10) Uani 1 1 d U . .
C5 C 0.2884(3) 0.1865(3) 0.0605(3) 0.0235(10) Uani 1 1 d U . .
H5A H 0.2737 0.1697 0.0089 0.028 Uiso 1 1 calc R . .
C6 C 0.2425(3) 0.2516(3) 0.0798(3) 0.0206(10) Uani 1 1 d U . .
C7 C 0.1708(3) 0.2922(3) 0.0157(3) 0.0221(10) Uani 1 1 d U . .
H7A H 0.1698 0.2677 -0.0335 0.026 Uiso 1 1 calc R . .
H7B H 0.1132 0.2819 0.0239 0.026 Uiso 1 1 calc R . .
C8 C 0.2765(3) 0.4011(3) 0.0155(3) 0.0227(10) Uani 1 1 d U . .
H8A H 0.2948 0.3690 -0.0222 0.027 Uiso 1 1 calc R . .
H8B H 0.3142 0.3861 0.0669 0.027 Uiso 1 1 calc R . .
C9 C 0.2919(3) 0.4889(3) 0.0018(3) 0.0243(10) Uani 1 1 d U . .
C10 C 0.3355(4) 0.5093(3) -0.0534(3) 0.0284(11) Uani 1 1 d U . .
H10A H 0.3491 0.4686 -0.0836 0.034 Uiso 1 1 calc R . .
C11 C 0.3590(4) 0.5876(3) -0.0645(3) 0.0318(11) Uani 1 1 d U A .
C12 C 0.3349(4) 0.6460(3) -0.0191(3) 0.0337(11) Uani 1 1 d U . .
H12A H 0.3494 0.6992 -0.0261 0.040 Uiso 1 1 calc R . .
C13 C 0.2903(4) 0.6304(3) 0.0362(3) 0.0292(11) Uani 1 1 d U . .
C14 C 0.2689(3) 0.5490(3) 0.0475(3) 0.0266(10) Uani 1 1 d U . .
C15 C 0.1197(3) 0.4090(3) -0.0644(3) 0.0226(10) Uani 1 1 d U . .
H15A H 0.1147 0.3680 -0.1039 0.027 Uiso 1 1 calc R . .
H15B H 0.1437 0.4572 -0.0811 0.027 Uiso 1 1 calc R . .
C16 C 0.0276(3) 0.4269(3) -0.0569(3) 0.0209(11) Uani 1 1 d U . .
C17 C 0.3590(4) 0.2665(3) 0.3010(3) 0.0247(11) Uani 1 1 d U . .
C18 C 0.4103(4) 0.3457(4) 0.3038(3) 0.0359(13) Uani 1 1 d U . .
H18A H 0.3723 0.3843 0.2697 0.054 Uiso 1 1 calc R . .
H18B H 0.4625 0.3363 0.2873 0.054 Uiso 1 1 calc R . .
H18C H 0.4282 0.3662 0.3561 0.054 Uiso 1 1 calc R . .
C19 C 0.2785(4) 0.2783(4) 0.3321(3) 0.0344(13) Uani 1 1 d U . .
H19A H 0.2373 0.3157 0.2994 0.052 Uiso 1 1 calc R . .
H19B H 0.2988 0.2991 0.3842 0.052 Uiso 1 1 calc R . .
H19C H 0.2491 0.2276 0.3322 0.052 Uiso 1 1 calc R . .
C20 C 0.4215(4) 0.2064(4) 0.3562(3) 0.0428(15) Uani 1 1 d U . .
H20A H 0.3905 0.1564 0.3557 0.064 Uiso 1 1 calc R . .
H20B H 0.4396 0.2278 0.4081 0.064 Uiso 1 1 calc R . .
H20C H 0.4735 0.1973 0.3393 0.064 Uiso 1 1 calc R . .
C21 C 0.4081(4) 0.0767(3) 0.0951(3) 0.0332(12) Uani 1 1 d U . .
C22 C 0.5000(6) 0.0662(5) 0.1524(5) 0.080(2) Uani 1 1 d U . .
H22A H 0.4942 0.0534 0.2027 0.120 Uiso 1 1 calc R . .
H22B H 0.5334 0.1153 0.1556 0.120 Uiso 1 1 calc R . .
H22C H 0.5308 0.0234 0.1353 0.120 Uiso 1 1 calc R . .
C23 C 0.4298(7) 0.0961(5) 0.0200(5) 0.082(2) Uani 1 1 d U . .
H23A H 0.4630 0.0525 0.0071 0.123 Uiso 1 1 calc R . .
H23B H 0.4649 0.1445 0.0269 0.123 Uiso 1 1 calc R . .
H23C H 0.3751 0.1037 -0.0213 0.123 Uiso 1 1 calc R . .
C24 C 0.3586(6) 0.0002(5) 0.0890(6) 0.095(3) Uani 1 1 d U . .
H24A H 0.3453 -0.0098 0.1370 0.142 Uiso 1 1 calc R . .
H24B H 0.3946 -0.0429 0.0790 0.142 Uiso 1 1 calc R . .
H24C H 0.3038 0.0037 0.0472 0.142 Uiso 1 1 calc R . .
C25 C 0.4085(4) 0.6078(4) -0.1242(3) 0.0378(13) Uani 1 1 d U . .
C26 C 0.3526(10) 0.6434(10) -0.1911(8) 0.051(3) Uani 0.50 1 d PU A 2
H26A H 0.3572 0.7009 -0.1863 0.076 Uiso 0.50 1 calc PR A 2
H26B H 0.2918 0.6273 -0.1978 0.076 Uiso 0.50 1 calc PR A 2
H26C H 0.3703 0.6265 -0.2354 0.076 Uiso 0.50 1 calc PR A 2
C27 C 0.4910(9) 0.6662(8) -0.0833(8) 0.045(3) Uani 0.50 1 d PU A 2
H27A H 0.5171 0.6500 -0.0301 0.068 Uiso 0.50 1 calc PR A 2
H27B H 0.4699 0.7206 -0.0848 0.068 Uiso 0.50 1 calc PR A 2
H27C H 0.5352 0.6628 -0.1105 0.068 Uiso 0.50 1 calc PR A 2
C28 C 0.4613(10) 0.5316(8) -0.1433(8) 0.038(3) Uani 0.50 1 d PU A 2
H28A H 0.5134 0.5213 -0.1000 0.057 Uiso 0.50 1 calc PR A 2
H28B H 0.4793 0.5425 -0.1889 0.057 Uiso 0.50 1 calc PR A 2
H28C H 0.4228 0.4853 -0.1524 0.057 Uiso 0.50 1 calc PR A 2
C26' C 0.3352(9) 0.5943(9) -0.2097(7) 0.043(3) Uani 0.50 1 d PU A 1
H26D H 0.2986 0.5484 -0.2078 0.065 Uiso 0.50 1 calc PR A 1
H26E H 0.3660 0.5854 -0.2479 0.065 Uiso 0.50 1 calc PR A 1
H26F H 0.2980 0.6412 -0.2236 0.065 Uiso 0.50 1 calc PR A 1
C27' C 0.4298(11) 0.6978(8) -0.1245(8) 0.054(3) Uani 0.50 1 d PU A 1
H27D H 0.4733 0.7120 -0.0762 0.082 Uiso 0.50 1 calc PR A 1
H27E H 0.3761 0.7284 -0.1306 0.082 Uiso 0.50 1 calc PR A 1
H27F H 0.4535 0.7093 -0.1669 0.082 Uiso 0.50 1 calc PR A 1
C28' C 0.4832(10) 0.5591(10) -0.1156(9) 0.050(3) Uani 0.50 1 d PU A 1
H28D H 0.5257 0.5685 -0.0655 0.074 Uiso 0.50 1 calc PR A 1
H28E H 0.5103 0.5717 -0.1557 0.074 Uiso 0.50 1 calc PR A 1
H28F H 0.4653 0.5037 -0.1199 0.074 Uiso 0.50 1 calc PR A 1
C29 C 0.2689(4) 0.6984(4) 0.0856(4) 0.0394(13) Uani 1 1 d U . .
C30 C 0.3182(5) 0.6825(4) 0.1722(4) 0.0564(18) Uani 1 1 d U . .
H30A H 0.3816 0.6806 0.1797 0.085 Uiso 1 1 calc R . .
H30B H 0.2987 0.6321 0.1875 0.085 Uiso 1 1 calc R . .
H30C H 0.3051 0.7250 0.2033 0.085 Uiso 1 1 calc R . .
C31 C 0.2996(5) 0.7818(4) 0.0661(4) 0.0509(17) Uani 1 1 d U . .
H31A H 0.2693 0.7947 0.0127 0.076 Uiso 1 1 calc R . .
H31B H 0.3631 0.7811 0.0741 0.076 Uiso 1 1 calc R . .
H31C H 0.2856 0.8216 0.0994 0.076 Uiso 1 1 calc R . .
C32 C 0.1674(5) 0.7037(4) 0.0732(5) 0.0599(19) Uani 1 1 d U . .
H32A H 0.1372 0.7147 0.0194 0.090 Uiso 1 1 calc R . .
H32B H 0.1553 0.7462 0.1049 0.090 Uiso 1 1 calc R . .
H32C H 0.1463 0.6536 0.0878 0.090 Uiso 1 1 calc R . .
C33 C 0.0421(5) 0.2945(6) 0.2110(6) 0.091(2) Uani 1 1 d U . .
H33A H 0.0910 0.3024 0.2583 0.110 Uiso 1 1 calc R . .
H33B H 0.0591 0.2526 0.1806 0.110 Uiso 1 1 calc R . .
C34 C -0.0377(6) 0.2711(6) 0.2300(7) 0.102(3) Uani 1 1 d U . .
H34A H -0.0454 0.2131 0.2263 0.122 Uiso 1 1 calc R . .
H34B H -0.0342 0.2878 0.2825 0.122 Uiso 1 1 calc R . .
C35 C -0.1100(5) 0.3105(6) 0.1747(6) 0.094(2) Uani 1 1 d U . .
H35A H -0.1554 0.3264 0.1987 0.113 Uiso 1 1 calc R . .
H35B H -0.1372 0.2749 0.1313 0.113 Uiso 1 1 calc R . .
C36 C -0.0709(4) 0.3830(4) 0.1474(5) 0.0597(18) Uani 1 1 d U . .
H36A H -0.0963 0.3899 0.0916 0.072 Uiso 1 1 calc R . .
H36B H -0.0825 0.4312 0.1733 0.072 Uiso 1 1 calc R . .
C37 C 0.1089(5) 0.5152(6) 0.2945(4) 0.0686(19) Uani 1 1 d U . .
H37A H 0.0802 0.4686 0.3093 0.082 Uiso 1 1 calc R . .
H37B H 0.0629 0.5496 0.2617 0.082 Uiso 1 1 calc R . .
C38 C 0.1618(6) 0.5597(6) 0.3649(4) 0.074(2) Uani 1 1 d U . .
H38A H 0.1760 0.5252 0.4104 0.089 Uiso 1 1 calc R . .
H38B H 0.1290 0.6062 0.3743 0.089 Uiso 1 1 calc R . .
C39 C 0.2451(6) 0.5848(5) 0.3464(5) 0.074(2) Uani 1 1 d U . .
H39A H 0.2950 0.5911 0.3934 0.088 Uiso 1 1 calc R . .
H39B H 0.2361 0.6346 0.3170 0.088 Uiso 1 1 calc R . .
C40 C 0.2595(5) 0.5152(5) 0.2983(4) 0.0504(16) Uani 1 1 d U . .
H40A H 0.2943 0.5317 0.2644 0.060 Uiso 1 1 calc R . .
H40B H 0.2907 0.4718 0.3314 0.060 Uiso 1 1 calc R . .
C41 C 0.1613(5) 0.0752(5) 0.1546(4) 0.0630(16) Uani 1 1 d U . .
Cl2 Cl 0.0523(6) 0.1101(7) 0.0725(5) 0.142(4) Uani 0.40 1 d P B 1
Cl2A Cl 0.0772(13) 0.0489(13) 0.0778(11) 0.117(6) Uani 0.20 1 d PU B 1
Cl2B Cl 0.1275(7) -0.0311(7) 0.1170(7) 0.169(5) Uani 0.40 1 d P B 1
Cl1 Cl 0.1333(2) 0.07237(18) 0.23897(17) 0.1127(11) Uani 1 1 d . B .

loop_
_atom_site_aniso_label
_atom_site_aniso_U_11
_atom_site_aniso_U_22
_atom_site_aniso_U_33
_atom_site_aniso_U_23
_atom_site_aniso_U_13
_atom_site_aniso_U_12
Y1 0.0166(2) 0.0244(3) 0.0186(3) -0.0015(2) 0.00527(18) 0.0052(2)
O1 0.026(2) 0.031(2) 0.0192(18) 0.0007(15) 0.0064(15) 0.0122(16)
O2 0.025(2) 0.031(2) 0.033(2) -0.0051(17) 0.0135(17) -0.0039(16)
O3 0.0184(19) 0.031(2) 0.0210(18) -0.0044(15) 0.0041(15) 0.0039(15)
O4 0.0219(19) 0.031(2) 0.0194(18) -0.0056(16) 0.0006(15) 0.0091(16)
O5 0.022(2) 0.039(2) 0.038(2) 0.0104(18) 0.0103(17) 0.0046(17)
O6 0.027(2) 0.054(3) 0.025(2) -0.0102(19) 0.0036(17) 0.0124(19)
N1 0.018(2) 0.023(2) 0.019(2) 0.0034(17) 0.0056(18) 0.0054(18)
C1 0.021(2) 0.023(2) 0.024(2) 0.0019(18) 0.0122(18) 0.0035(18)
C2 0.023(2) 0.024(2) 0.020(2) 0.0008(18) 0.0097(18) 0.0008(19)
C3 0.029(2) 0.025(2) 0.026(2) 0.0030(19) 0.0115(19) 0.0078(19)
C4 0.030(2) 0.023(2) 0.026(2) 0.0026(19) 0.0124(19) 0.0053(19)
C5 0.029(2) 0.024(2) 0.021(2) -0.0004(18) 0.0128(18) 0.0012(19)
C6 0.020(2) 0.023(2) 0.021(2) 0.0018(18) 0.0094(18) 0.0015(18)
C7 0.021(2) 0.024(2) 0.021(2) -0.0019(19) 0.0068(19) 0.0046(19)
C8 0.019(2) 0.027(2) 0.024(2) 0.0040(19) 0.0085(18) 0.0056(19)
C9 0.020(2) 0.027(2) 0.025(2) 0.003(2) 0.0062(19) 0.003(2)
C10 0.029(2) 0.031(2) 0.027(2) 0.001(2) 0.0110(19) 0.001(2)
C11 0.032(2) 0.034(2) 0.030(2) 0.005(2) 0.009(2) -0.005(2)
C12 0.032(2) 0.030(2) 0.037(2) 0.004(2) 0.007(2) -0.006(2)
C13 0.024(2) 0.029(2) 0.033(2) -0.001(2) 0.006(2) -0.001(2)
C14 0.023(2) 0.028(2) 0.028(2) 0.000(2) 0.0069(19) -0.001(2)
C15 0.021(2) 0.025(2) 0.021(2) 0.0033(19) 0.0066(19) 0.0060(19)
C16 0.019(2) 0.020(2) 0.022(2) -0.004(2) 0.002(2) 0.003(2)
C17 0.026(3) 0.030(3) 0.017(2) 0.002(2) 0.006(2) 0.006(2)
C18 0.038(3) 0.044(3) 0.027(3) -0.006(3) 0.011(2) -0.008(3)
C19 0.036(3) 0.042(3) 0.027(3) -0.001(2) 0.012(2) -0.003(3)
C20 0.054(4) 0.047(3) 0.023(3) 0.000(3) 0.005(3) 0.016(3)
C21 0.037(3) 0.025(3) 0.036(3) -0.004(2) 0.008(2) 0.014(2)
C22 0.067(5) 0.076(5) 0.085(5) -0.025(4) 0.004(4) 0.041(4)
C23 0.114(6) 0.087(5) 0.065(4) 0.020(4) 0.057(4) 0.055(4)
C24 0.079(5) 0.061(5) 0.141(6) -0.024(5) 0.027(5) 0.011(4)
C25 0.044(3) 0.037(3) 0.036(3) 0.008(2) 0.018(2) -0.005(3)
C26 0.049(6) 0.060(6) 0.046(5) 0.010(5) 0.018(5) -0.001(5)
C27 0.042(5) 0.052(5) 0.048(5) -0.004(5) 0.022(5) -0.012(5)
C28 0.047(6) 0.042(6) 0.036(6) -0.005(5) 0.030(5) -0.006(5)
C26' 0.049(5) 0.049(5) 0.034(5) 0.002(5) 0.016(4) -0.007(5)
C27' 0.067(6) 0.052(6) 0.047(6) 0.008(5) 0.022(5) -0.017(5)
C28' 0.043(6) 0.058(6) 0.051(6) 0.012(5) 0.018(5) -0.004(5)
C29 0.037(3) 0.033(3) 0.049(3) -0.011(3) 0.014(3) -0.010(2)
C30 0.072(4) 0.052(4) 0.049(4) -0.014(3) 0.024(3) -0.021(3)
C31 0.057(4) 0.033(3) 0.064(4) -0.012(3) 0.021(3) -0.007(3)
C32 0.048(4) 0.041(4) 0.093(5) -0.025(3) 0.024(4) -0.004(3)
C33 0.043(4) 0.086(4) 0.145(5) 0.068(4) 0.027(4) 0.006(4)
C34 0.058(4) 0.098(5) 0.148(6) 0.063(5) 0.028(4) -0.006(4)
C35 0.042(4) 0.093(5) 0.145(6) 0.061(4) 0.024(4) 0.001(4)
C36 0.027(3) 0.064(4) 0.097(5) 0.037(4) 0.032(3) 0.014(3)
C37 0.056(4) 0.107(5) 0.047(4) -0.029(4) 0.019(3) 0.010(4)
C38 0.069(4) 0.100(5) 0.052(4) -0.030(4) 0.014(3) 0.014(4)
C39 0.072(4) 0.084(5) 0.058(4) -0.033(4) 0.008(4) -0.002(4)
C40 0.044(3) 0.070(4) 0.036(3) -0.013(3) 0.008(3) -0.003(3)
C41 0.059(3) 0.071(3) 0.056(3) -0.001(3) 0.013(3) -0.010(3)
Cl2 0.102(6) 0.170(9) 0.131(7) 0.027(6) 0.000(5) -0.075(6)
Cl2A 0.117(6) 0.117(6) 0.117(6) -0.0005(10) 0.0342(19) -0.0004(10)
Cl2B 0.150(9) 0.178(9) 0.203(10) -0.114(8) 0.090(8) -0.069(7)
Cl1 0.150(3) 0.119(2) 0.0976(19) -0.0091(16) 0.081(2) -0.047(2)

loop_
_atom_type_symbol
_atom_type_description
_atom_type_scat_dispersion_real
_atom_type_scat_dispersion_imag
_atom_type_scat_source
C C 0.0033 0.0016 'International Tables Vol C Tables 4.2.6.8 and 6.1.1.4'
H H 0.0000 0.0000 'International Tables Vol C Tables 4.2.6.8 and 6.1.1.4'
N N 0.0061 0.0033 'International Tables Vol C Tables 4.2.6.8 and 6.1.1.4'
O O 0.0106 0.0060 'International Tables Vol C Tables 4.2.6.8 and 6.1.1.4'
Y Y -2.7962 3.5667 'International Tables Vol C Tables 4.2.6.8 and 6.1.1.4'
Cl Cl 0.1484 0.1585 'International Tables Vol C Tables 4.2.6.8 and 6.1.1.4'

loop_
_geom_angle_atom_site_label_1
_geom_angle_atom_site_label_2
_geom_angle_atom_site_label_3
_geom_angle
_geom_angle_site_symmetry_1
_geom_angle_site_symmetry_3
O2 Y1 O1 103.05(14) . .
O2 Y1 O3 112.34(13) . .
O1 Y1 O3 117.43(13) . .
O2 Y1 O4 90.63(13) . 3_565
O1 Y1 O4 154.49(12) . 3_565
O3 Y1 O4 75.33(11) . 3_565
O2 Y1 O6 88.98(14) . .
O1 Y1 O6 83.29(13) . .
O3 Y1 O6 143.71(12) . .
O4 Y1 O6 75.43(12) 3_565 .
O2 Y1 O5 166.62(13) . .
O1 Y1 O5 81.66(13) . .
O3 Y1 O5 75.40(12) . .
O4 Y1 O5 80.64(12) 3_565 .
O6 Y1 O5 79.05(14) . .
O2 Y1 N1 75.89(13) . .
O1 Y1 N1 75.36(12) . .
O3 Y1 N1 66.14(12) . .
O4 Y1 N1 129.45(12) 3_565 .
O6 Y1 N1 150.02(13) . .
O5 Y1 N1 117.49(13) . .
C1 O1 Y1 143.9(3) . .
C14 O2 Y1 142.9(3) . .
C16 O3 Y1 119.2(3) . .
C16 O4 Y1 126.3(3) . 3_565
C33 O5 C36 107.6(5) . .
C33 O5 Y1 125.6(4) . .
C36 O5 Y1 126.4(3) . .
C40 O6 C37 108.2(5) . .
C40 O6 Y1 123.8(3) . .
C37 O6 Y1 126.7(4) . .
C15 N1 C8 111.7(4) . .
C15 N1 C7 108.7(4) . .
C8 N1 C7 110.3(4) . .
C15 N1 Y1 108.2(3) . .
C8 N1 Y1 111.8(3) . .
C7 N1 Y1 105.9(3) . .
O1 C1 C6 118.6(4) . .
O1 C1 C2 122.5(4) . .
C6 C1 C2 118.9(4) . .
C3 C2 C1 117.6(4) . .
C3 C2 C17 120.6(5) . .
C1 C2 C17 121.7(4) . .
C4 C3 C2 124.3(5) . .
C4 C3 H3A 117.9 . .
C2 C3 H3A 117.9 . .
C3 C4 C5 116.7(5) . .
C3 C4 C21 121.6(5) . .
C5 C4 C21 121.7(5) . .
C6 C5 C4 121.8(5) . .
C6 C5 H5A 119.1 . .
C4 C5 H5A 119.1 . .
C5 C6 C1 120.7(5) . .
C5 C6 C7 118.5(4) . .
C1 C6 C7 120.8(4) . .
N1 C7 C6 115.1(4) . .
N1 C7 H7A 108.5 . .
C6 C7 H7A 108.5 . .
N1 C7 H7B 108.5 . .
C6 C7 H7B 108.5 . .
H7A C7 H7B 107.5 . .
N1 C8 C9 114.0(4) . .
N1 C8 H8A 108.8 . .
C9 C8 H8A 108.8 . .
N1 C8 H8B 108.8 . .
C9 C8 H8B 108.8 . .
H8A C8 H8B 107.7 . .
C10 C9 C14 120.3(5) . .
C10 C9 C8 118.9(5) . .
C14 C9 C8 120.6(4) . .
C11 C10 C9 122.3(5) . .
C11 C10 H10A 118.8 . .
C9 C10 H10A 118.8 . .
C10 C11 C12 116.2(5) . .
C10 C11 C25 121.2(5) . .
C12 C11 C25 122.6(5) . .
C11 C12 C13 124.6(5) . .
C11 C12 H12A 117.7 . .
C13 C12 H12A 117.7 . .
C12 C13 C14 117.8(5) . .
C12 C13 C29 121.1(5) . .
C14 C13 C29 121.1(5) . .
O2 C14 C9 118.7(5) . .
O2 C14 C13 122.6(5) . .
C9 C14 C13 118.6(5) . .
N1 C15 C16 111.8(4) . .
N1 C15 H15A 109.3 . .
C16 C15 H15A 109.3 . .
N1 C15 H15B 109.3 . .
C16 C15 H15B 109.3 . .
H15A C15 H15B 107.9 . .
O4 C16 O3 125.5(5) . .
O4 C16 C15 117.0(4) . .
O3 C16 C15 117.5(4) . .
C18 C17 C19 110.8(4) . .
C18 C17 C2 107.4(4) . .
C19 C17 C2 111.6(4) . .
C18 C17 C20 108.1(5) . .
C19 C17 C20 106.3(5) . .
C2 C17 C20 112.5(4) . .
C17 C18 H18A 109.5 . .
C17 C18 H18B 109.5 . .
H18A C18 H18B 109.5 . .
C17 C18 H18C 109.5 . .
H18A C18 H18C 109.5 . .
H18B C18 H18C 109.5 . .
C17 C19 H19A 109.5 . .
C17 C19 H19B 109.5 . .
H19A C19 H19B 109.5 . .
C17 C19 H19C 109.5 . .
H19A C19 H19C 109.5 . .
H19B C19 H19C 109.5 . .
C17 C20 H20A 109.5 . .
C17 C20 H20B 109.5 . .
H20A C20 H20B 109.5 . .
C17 C20 H20C 109.5 . .
H20A C20 H20C 109.5 . .
H20B C20 H20C 109.5 . .
C24 C21 C22 108.9(6) . .
C24 C21 C23 111.6(7) . .
C22 C21 C23 102.3(6) . .
C24 C21 C4 110.9(6) . .
C22 C21 C4 112.7(5) . .
C23 C21 C4 110.1(5) . .
C21 C22 H22A 109.5 . .
C21 C22 H22B 109.5 . .
H22A C22 H22B 109.5 . .
C21 C22 H22C 109.5 . .
H22A C22 H22C 109.5 . .
H22B C22 H22C 109.5 . .
C21 C23 H23A 109.5 . .
C21 C23 H23B 109.5 . .
H23A C23 H23B 109.5 . .
C21 C23 H23C 109.5 . .
H23A C23 H23C 109.5 . .
H23B C23 H23C 109.5 . .
C21 C24 H24A 109.5 . .
C21 C24 H24B 109.5 . .
H24A C24 H24B 109.5 . .
C21 C24 H24C 109.5 . .
H24A C24 H24C 109.5 . .
H24B C24 H24C 109.5 . .
C28' C25 C26 129.3(10) . .
C28' C25 C27' 113.0(10) . .
C26 C25 C27' 70.4(9) . .
C28' C25 C11 112.1(8) . .
C26 C25 C11 112.4(8) . .
C27' C25 C11 111.8(7) . .
C28' C25 C28 25.3(7) . .
C26 C25 C28 112.4(9) . .
C27' C25 C28 130.0(9) . .
C11 C25 C28 112.1(6) . .
C28' C25 C27 76.5(9) . .
C26 C25 C27 110.6(9) . .
C27' C25 C27 42.8(7) . .
C11 C25 C27 108.3(6) . .
C28 C25 C27 100.4(8) . .
C28' C25 C26' 110.8(9) . .
C26 C25 C26' 33.0(7) . .
C27' C25 C26' 102.9(8) . .
C11 C25 C26' 105.7(6) . .
C28 C25 C26' 87.2(8) . .
C27 C25 C26' 139.1(8) . .
C25 C26 H26A 109.5 . .
C25 C26 H26B 109.5 . .
H26A C26 H26B 109.5 . .
C25 C26 H26C 109.5 . .
H26A C26 H26C 109.5 . .
H26B C26 H26C 109.5 . .
C25 C27 H27A 109.5 . .
C25 C27 H27B 109.5 . .
H27A C27 H27B 109.5 . .
C25 C27 H27C 109.5 . .
H27A C27 H27C 109.5 . .
H27B C27 H27C 109.5 . .
C25 C28 H28A 109.5 . .
C25 C28 H28B 109.5 . .
H28A C28 H28B 109.5 . .
C25 C28 H28C 109.5 . .
H28A C28 H28C 109.5 . .
H28B C28 H28C 109.5 . .
C25 C26' H26D 109.5 . .
C25 C26' H26E 109.5 . .
H26D C26' H26E 109.5 . .
C25 C26' H26F 109.5 . .
H26D C26' H26F 109.5 . .
H26E C26' H26F 109.5 . .
C25 C27' H27D 109.5 . .
C25 C27' H27E 109.5 . .
H27D C27' H27E 109.5 . .
C25 C27' H27F 109.5 . .
H27D C27' H27F 109.5 . .
H27E C27' H27F 109.5 . .
C25 C28' H28D 109.5 . .
C25 C28' H28E 109.5 . .
H28D C28' H28E 109.5 . .
C25 C28' H28F 109.5 . .
H28D C28' H28F 109.5 . .
H28E C28' H28F 109.5 . .
C13 C29 C32 110.6(5) . .
C13 C29 C31 113.2(5) . .
C32 C29 C31 107.0(5) . .
C13 C29 C30 109.2(5) . .
C32 C29 C30 109.9(6) . .
C31 C29 C30 106.7(5) . .
C29 C30 H30A 109.5 . .
C29 C30 H30B 109.5 . .
H30A C30 H30B 109.5 . .
C29 C30 H30C 109.5 . .
H30A C30 H30C 109.5 . .
H30B C30 H30C 109.5 . .
C29 C31 H31A 109.5 . .
C29 C31 H31B 109.5 . .
H31A C31 H31B 109.5 . .
C29 C31 H31C 109.5 . .
H31A C31 H31C 109.5 . .
H31B C31 H31C 109.5 . .
C29 C32 H32A 109.5 . .
C29 C32 H32B 109.5 . .
H32A C32 H32B 109.5 . .
C29 C32 H32C 109.5 . .
H32A C32 H32C 109.5 . .
H32B C32 H32C 109.5 . .
O5 C33 C34 108.8(7) . .
O5 C33 H33A 109.9 . .
C34 C33 H33A 109.9 . .
O5 C33 H33B 109.9 . .
C34 C33 H33B 109.9 . .
H33A C33 H33B 108.3 . .
C35 C34 C33 105.8(8) . .
C35 C34 H34A 110.6 . .
C33 C34 H34A 110.6 . .
C35 C34 H34B 110.6 . .
C33 C34 H34B 110.6 . .
H34A C34 H34B 108.7 . .
C34 C35 C36 106.4(7) . .
C34 C35 H35A 110.4 . .
C36 C35 H35A 110.4 . .
C34 C35 H35B 110.4 . .
C36 C35 H35B 110.4 . .
H35A C35 H35B 108.6 . .
O5 C36 C35 105.4(5) . .
O5 C36 H36A 110.7 . .
C35 C36 H36A 110.7 . .
O5 C36 H36B 110.7 . .
C35 C36 H36B 110.7 . .
H36A C36 H36B 108.8 . .
O6 C37 C38 106.7(6) . .
O6 C37 H37A 110.4 . .
C38 C37 H37A 110.4 . .
O6 C37 H37B 110.4 . .
C38 C37 H37B 110.4 . .
H37A C37 H37B 108.6 . .
C37 C38 C39 104.5(6) . .
C37 C38 H38A 110.8 . .
C39 C38 H38A 110.8 . .
C37 C38 H38B 110.8 . .
C39 C38 H38B 110.8 . .
H38A C38 H38B 108.9 . .
C38 C39 C40 101.7(7) . .
C38 C39 H39A 111.4 . .
C40 C39 H39A 111.4 . .
C38 C39 H39B 111.4 . .
C40 C39 H39B 111.4 . .
H39A C39 H39B 109.3 . .
O6 C40 C39 105.1(6) . .
O6 C40 H40A 110.7 . .
C39 C40 H40A 110.7 . .
O6 C40 H40B 110.7 . .
C39 C40 H40B 110.7 . .
H40A C40 H40B 108.8 . .
Cl2A C41 Cl1 112.7(8) . .
Cl2A C41 Cl2B 52.7(7) . .
Cl1 C41 Cl2B 100.0(5) . .
Cl2A C41 Cl2 33.1(7) . .
Cl1 C41 Cl2 106.3(5) . .
Cl2B C41 Cl2 85.5(6) . .
Cl2A Cl2 C41 56.8(12) . .
Cl2 Cl2A Cl2B 159.6(19) . .
Cl2 Cl2A C41 90.1(14) . .
Cl2B Cl2A C41 71.8(9) . .
Cl2A Cl2B C41 55.5(8) . .

loop_
_geom_bond_atom_site_label_1
_geom_bond_atom_site_label_2
_geom_bond_distance
_geom_bond_site_symmetry_2
Y1 O2 2.136(4) .
Y1 O1 2.166(3) .
Y1 O3 2.316(3) .
Y1 O4 2.359(3) 3_565
Y1 O6 2.429(4) .
Y1 O5 2.465(4) .
Y1 N1 2.535(4) .
O1 C1 1.335(6) .
O2 C14 1.334(6) .
O3 C16 1.263(6) .
O4 C16 1.257(6) .
O4 Y1 2.359(3) 3_565
O5 C33 1.428(8) .
O5 C36 1.449(7) .
O6 C40 1.437(7) .
O6 C37 1.445(7) .
N1 C15 1.468(6) .
N1 C8 1.490(6) .
N1 C7 1.495(6) .
C1 C6 1.407(7) .
C1 C2 1.424(7) .
C2 C3 1.409(7) .
C2 C17 1.535(7) .
C3 C4 1.388(7) .
C3 H3A 0.9300 .
C4 C5 1.397(7) .
C4 C21 1.528(7) .
C5 C6 1.397(7) .
C5 H5A 0.9300 .
C6 C7 1.506(7) .
C7 H7A 0.9700 .
C7 H7B 0.9700 .
C8 C9 1.512(7) .
C8 H8A 0.9700 .
C8 H8B 0.9700 .
C9 C10 1.401(7) .
C9 C14 1.407(7) .
C10 C11 1.383(8) .
C10 H10A 0.9300 .
C11 C12 1.389(8) .
C11 C25 1.535(8) .
C12 C13 1.397(8) .
C12 H12A 0.9300 .
C13 C14 1.421(7) .
C13 C29 1.534(8) .
C15 C16 1.515(7) .
C15 H15A 0.9700 .
C15 H15B 0.9700 .
C17 C18 1.534(8) .
C17 C19 1.533(7) .
C17 C20 1.537(7) .
C18 H18A 0.9600 .
C18 H18B 0.9600 .
C18 H18C 0.9600 .
C19 H19A 0.9600 .
C19 H19B 0.9600 .
C19 H19C 0.9600 .
C20 H20A 0.9600 .
C20 H20B 0.9600 .
C20 H20C 0.9600 .
C21 C24 1.474(10) .
C21 C22 1.508(9) .
C21 C23 1.519(9) .
C22 H22A 0.9600 .
C22 H22B 0.9600 .
C22 H22C 0.9600 .
C23 H23A 0.9600 .
C23 H23B 0.9600 .
C23 H23C 0.9600 .
C24 H24A 0.9600 .
C24 H24B 0.9600 .
C24 H24C 0.9600 .
C25 C28' 1.391(17) .
C25 C26 1.391(15) .
C25 C27' 1.532(14) .
C25 C28 1.603(15) .
C25 C27 1.606(14) .
C25 C26' 1.638(14) .
C26 H26A 0.9600 .
C26 H26B 0.9600 .
C26 H26C 0.9600 .
C27 H27A 0.9600 .
C27 H27B 0.9600 .
C27 H27C 0.9600 .
C28 H28A 0.9600 .
C28 H28B 0.9600 .
C28 H28C 0.9600 .
C26' H26D 0.9600 .
C26' H26E 0.9600 .
C26' H26F 0.9600 .
C27' H27D 0.9600 .
C27' H27E 0.9600 .
C27' H27F 0.9600 .
C28' H28D 0.9600 .
C28' H28E 0.9600 .
C28' H28F 0.9600 .
C29 C32 1.538(9) .
C29 C31 1.541(8) .
C29 C30 1.542(9) .
C30 H30A 0.9600 .
C30 H30B 0.9600 .
C30 H30C 0.9600 .
C31 H31A 0.9600 .
C31 H31B 0.9600 .
C31 H31C 0.9600 .
C32 H32A 0.9600 .
C32 H32B 0.9600 .
C32 H32C 0.9600 .
C33 C34 1.440(11) .
C33 H33A 0.9700 .
C33 H33B 0.9700 .
C34 C35 1.424(11) .
C34 H34A 0.9700 .
C34 H34B 0.9700 .
C35 C36 1.499(10) .
C35 H35A 0.9700 .
C35 H35B 0.9700 .
C36 H36A 0.9700 .
C36 H36B 0.9700 .
C37 C38 1.487(10) .
C37 H37A 0.9700 .
C37 H37B 0.9700 .
C38 C39 1.495(12) .
C38 H38A 0.9700 .
C38 H38B 0.9700 .
C39 C40 1.500(10) .
C39 H39A 0.9700 .
C39 H39B 0.9700 .
C40 H40A 0.9700 .
C40 H40B 0.9700 .
C41 Cl2A 1.66(2) .
C41 Cl1 1.700(8) .
C41 Cl2B 1.909(12) .
C41 Cl2 1.980(12) .
Cl2 Cl2A 1.082(19) .
Cl2A Cl2B 1.60(2) .

loop_
_geom_torsion_atom_site_label_1
_geom_torsion_atom_site_label_2
_geom_torsion_atom_site_label_3
_geom_torsion_atom_site_label_4
_geom_torsion
_geom_torsion_site_symmetry_1
O2 Y1 O1 C1 -79.2(6) .
O3 Y1 O1 C1 44.8(6) .
O4 Y1 O1 C1 160.0(5) 3_565
O6 Y1 O1 C1 -166.6(6) .
O5 Y1 O1 C1 113.5(6) .
N1 Y1 O1 C1 -7.8(5) .
O1 Y1 O2 C14 87.0(6) .
O3 Y1 O2 C14 -40.3(6) .
O4 Y1 O2 C14 -114.7(6) 3_565
O6 Y1 O2 C14 169.9(6) .
O5 Y1 O2 C14 -163.7(5) .
N1 Y1 O2 C14 16.0(5) .
O2 Y1 O3 C16 25.7(4) .
O1 Y1 O3 C16 -93.5(3) .
O4 Y1 O3 C16 110.3(3) 3_565
O6 Y1 O3 C16 147.5(3) .
O5 Y1 O3 C16 -165.8(4) .
N1 Y1 O3 C16 -36.2(3) .
O2 Y1 O5 C33 -109.2(8) .
O1 Y1 O5 C33 2.4(7) .
O3 Y1 O5 C33 123.7(7) .
O4 Y1 O5 C33 -159.1(7) 3_565
O6 Y1 O5 C33 -82.3(7) .
N1 Y1 O5 C33 71.1(7) .
O2 Y1 O5 C36 79.7(8) .
O1 Y1 O5 C36 -168.6(5) .
O3 Y1 O5 C36 -47.4(5) .
O4 Y1 O5 C36 29.8(5) 3_565
O6 Y1 O5 C36 106.6(5) .
N1 Y1 O5 C36 -100.0(5) .
O2 Y1 O6 C40 -35.9(5) .
O1 Y1 O6 C40 67.3(5) .
O3 Y1 O6 C40 -164.1(4) .
O4 Y1 O6 C40 -126.9(5) 3_565
O5 Y1 O6 C40 150.1(5) .
N1 Y1 O6 C40 22.8(6) .
O2 Y1 O6 C37 129.3(6) .
O1 Y1 O6 C37 -127.4(6) .
O3 Y1 O6 C37 1.1(7) .
O4 Y1 O6 C37 38.4(6) 3_565
O5 Y1 O6 C37 -44.7(6) .
N1 Y1 O6 C37 -171.9(5) .
O2 Y1 N1 C15 -90.7(3) .
O1 Y1 N1 C15 161.5(3) .
O3 Y1 N1 C15 32.0(3) .
O4 Y1 N1 C15 -11.8(4) 3_565
O6 Y1 N1 C15 -152.5(3) .
O5 Y1 N1 C15 89.2(3) .
O2 Y1 N1 C8 32.7(3) .
O1 Y1 N1 C8 -75.1(3) .
O3 Y1 N1 C8 155.4(3) .
O4 Y1 N1 C8 111.6(3) 3_565
O6 Y1 N1 C8 -29.1(4) .
O5 Y1 N1 C8 -147.4(3) .
O2 Y1 N1 C7 152.9(3) .
O1 Y1 N1 C7 45.1(3) .
O3 Y1 N1 C7 -84.4(3) .
O4 Y1 N1 C7 -128.2(3) 3_565
O6 Y1 N1 C7 91.1(4) .
O5 Y1 N1 C7 -27.2(3) .
Y1 O1 C1 C6 -13.6(8) .
Y1 O1 C1 C2 164.3(4) .
O1 C1 C2 C3 -178.2(5) .
C6 C1 C2 C3 -0.3(7) .
O1 C1 C2 C17 -1.9(7) .
C6 C1 C2 C17 176.1(5) .
C1 C2 C3 C4 1.4(8) .
C17 C2 C3 C4 -175.0(5) .
C2 C3 C4 C5 -2.0(8) .
C2 C3 C4 C21 177.2(5) .
C3 C4 C5 C6 1.6(8) .
C21 C4 C5 C6 -177.6(5) .
C4 C5 C6 C1 -0.6(8) .
C4 C5 C6 C7 180.0(5) .
O1 C1 C6 C5 177.9(4) .
C2 C1 C6 C5 -0.1(7) .
O1 C1 C6 C7 -2.7(7) .
C2 C1 C6 C7 179.3(5) .
C15 N1 C7 C6 167.8(4) .
C8 N1 C7 C6 45.1(5) .
Y1 N1 C7 C6 -76.1(4) .
C5 C6 C7 N1 -125.9(5) .
C1 C6 C7 N1 54.7(6) .
C15 N1 C8 C9 53.2(5) .
C7 N1 C8 C9 174.2(4) .
Y1 N1 C8 C9 -68.2(4) .
N1 C8 C9 C10 -127.6(5) .
N1 C8 C9 C14 57.0(6) .
C14 C9 C10 C11 1.2(8) .
C8 C9 C10 C11 -174.3(5) .
C9 C10 C11 C12 -1.7(8) .
C9 C10 C11 C25 178.7(5) .
C10 C11 C12 C13 0.8(9) .
C25 C11 C12 C13 -179.6(6) .
C11 C12 C13 C14 0.6(9) .
C11 C12 C13 C29 178.0(6) .
Y1 O2 C14 C9 -32.8(8) .
Y1 O2 C14 C13 146.6(5) .
C10 C9 C14 O2 179.7(5) .
C8 C9 C14 O2 -4.9(7) .
C10 C9 C14 C13 0.3(8) .
C8 C9 C14 C13 175.7(5) .
C12 C13 C14 O2 179.4(5) .
C29 C13 C14 O2 2.1(8) .
C12 C13 C14 C9 -1.2(8) .
C29 C13 C14 C9 -178.6(5) .
C8 N1 C15 C16 -152.2(4) .
C7 N1 C15 C16 85.9(5) .
Y1 N1 C15 C16 -28.7(5) .
Y1 O4 C16 O3 38.6(7) 3_565
Y1 O4 C16 C15 -138.5(4) 3_565
Y1 O3 C16 O4 -143.6(4) .
Y1 O3 C16 C15 33.5(5) .
N1 C15 C16 O4 178.2(4) .
N1 C15 C16 O3 0.8(6) .
C3 C2 C17 C18 106.1(5) .
C1 C2 C17 C18 -70.2(6) .
C3 C2 C17 C19 -132.2(5) .
C1 C2 C17 C19 51.5(6) .
C3 C2 C17 C20 -12.8(7) .
C1 C2 C17 C20 171.0(5) .
C3 C4 C21 C24 97.3(7) .
C5 C4 C21 C24 -83.5(7) .
C3 C4 C21 C22 -25.0(8) .
C5 C4 C21 C22 154.1(6) .
C3 C4 C21 C23 -138.6(6) .
C5 C4 C21 C23 40.5(8) .
C10 C11 C25 C28' -50.2(10) .
C12 C11 C25 C28' 130.2(9) .
C10 C11 C25 C26 104.8(10) .
C12 C11 C25 C26 -74.8(10) .
C10 C11 C25 C27' -178.3(8) .
C12 C11 C25 C27' 2.1(10) .
C10 C11 C25 C28 -22.9(10) .
C12 C11 C25 C28 157.5(8) .
C10 C11 C25 C27 -132.7(7) .
C12 C11 C25 C27 47.7(9) .
C10 C11 C25 C26' 70.5(8) .
C12 C11 C25 C26' -109.1(8) .
C12 C13 C29 C32 121.2(6) .
C14 C13 C29 C32 -61.5(7) .
C12 C13 C29 C31 1.1(8) .
C14 C13 C29 C31 178.4(5) .
C12 C13 C29 C30 -117.7(6) .
C14 C13 C29 C30 59.6(7) .
C36 O5 C33 C34 -9.6(11) .
Y1 O5 C33 C34 177.9(7) .
O5 C33 C34 C35 21.7(13) .
C33 C34 C35 C36 -24.7(13) .
C33 O5 C36 C35 -5.6(10) .
Y1 O5 C36 C35 166.7(6) .
C34 C35 C36 O5 19.0(11) .
C40 O6 C37 C38 2.4(9) .
Y1 O6 C37 C38 -164.7(5) .
O6 C37 C38 C39 20.5(9) .
C37 C38 C39 C40 -34.2(9) .
C37 O6 C40 C39 -24.4(8) .
Y1 O6 C40 C39 143.2(5) .
C38 C39 C40 O6 36.1(8) .
Cl1 C41 Cl2 Cl2A -106.7(15) .
Cl2B C41 Cl2 Cl2A -7.6(14) .
C41 Cl2 Cl2A Cl2B 27(5) .
Cl1 C41 Cl2A Cl2 85.2(14) .
Cl2B C41 Cl2A Cl2 170.5(18) .
Cl1 C41 Cl2A Cl2B -85.2(9) .
Cl2 C41 Cl2A Cl2B -170.5(18) .
Cl2 Cl2A Cl2B C41 -28(5) .
Cl1 C41 Cl2B Cl2A 111.0(10) .
Cl2 C41 Cl2B Cl2A 5.2(10) .
